data_1573296
loop_
_publ_author_name
'Lindahl, Sarah E.'
'Metzger, Erin M.'
'Chen, Chun-Hsing'
'Pink, Maren'
'Zaleski, Jeffrey M.'

_publ_section_title
;
 Pronounced electronic modulation of geometrically-regulated
 metalloenediyne cyclization
;
_journal_name_full 'Chemical Science'
_journal_paper_doi 10.1039/D4SC05396F
_journal_year 2024
_chemical_formula_moiety 'C42 H16 Cl2 F24 P2 Pt1'
_chemical_formula_sum 'C42 H16 Cl2 F24 P2 Pt'
_chemical_formula_weight 1304.48
_space_group_IT_number 14
_space_group_name_Hall '-P 2yn'
_space_group_name_H-M_alt 'P 1 21/n 1'
_symmetry_cell_setting monoclinic
_symmetry_space_group_name_H-M 'P 1 21/n 1'
_atom_sites_solution_hydrogens difmap
_atom_sites_solution_primary other
_audit_creation_date 2017-08-15
_audit_creation_method CRYSTALS_ver_14.61_build_6236
_audit_update_record
;
2021-05-14 deposited with the CCDC.	2024-11-21 downloaded from the CCDC.
;
_cell_angle_alpha 90
_cell_angle_beta 90.947(4)
_cell_angle_gamma 90
_cell_formula_units_Z 4
_cell_length_a 12.3782(10)
_cell_length_b 21.2832(16)
_cell_length_c 17.4143(15)
_cell_measurement_reflns_used 9260
_cell_measurement_temperature 173
_cell_measurement_theta_max 30
_cell_measurement_theta_min 2
_cell_volume 4587.1(6)
_computing_cell_refinement 'Apex2 (Bruker AXS, 2006)'
_computing_data_collection 'Apex2 (Bruker AXS, 2006)'
_computing_data_reduction 'Apex2 (Bruker AXS, 2006)'
_computing_molecular_graphics 'CAMERON (Watkin et al., 1996)'
_computing_publication_material 'CRYSTALS (Betteridge et al., 2003)'
_computing_structure_refinement 'CRYSTALS (Betteridge et al., 2003)'
_computing_structure_solution 'Superflip (Palatinus & Chapuis, 2007)'
_diffrn_ambient_temperature 173
_diffrn_measured_fraction_theta_full 0.997
_diffrn_measured_fraction_theta_max 0.997
_diffrn_measurement_device Area
_diffrn_measurement_device_type 'Bruker Kappa Apex2'
_diffrn_measurement_method '\f & \w scans'
_diffrn_radiation_monochromator graphite
_diffrn_radiation_type 'Mo K\a'
_diffrn_radiation_wavelength 0.71073
_diffrn_reflns_av_R_equivalents 0.040
_diffrn_reflns_limit_h_max 17
_diffrn_reflns_limit_h_min -17
_diffrn_reflns_limit_k_max 30
_diffrn_reflns_limit_k_min -30
_diffrn_reflns_limit_l_max 23
_diffrn_reflns_limit_l_min -24
_diffrn_reflns_number 97743
_diffrn_reflns_theta_full 30.132
_diffrn_reflns_theta_max 30.132
_diffrn_reflns_theta_min 1.511
_diffrn_standards_number 0
_exptl_absorpt_coefficient_mu 3.375
_exptl_absorpt_correction_T_max 0.71
_exptl_absorpt_correction_T_min 0.71
_exptl_absorpt_correction_type multi-scan
_exptl_absorpt_process_details 'SADABS (Siemens, 1996)'
_exptl_crystal_colour colorless
_exptl_crystal_density_diffrn 1.889
_exptl_crystal_density_method 'not measured'
_exptl_crystal_description plate
_exptl_crystal_F_000 2504
_exptl_crystal_size_max 0.300
_exptl_crystal_size_mid 0.100
_exptl_crystal_size_min 0.100
_refine_diff_density_max 1.11
_refine_diff_density_min -0.85
_refine_ls_extinction_method None
_refine_ls_goodness_of_fit_ref 1.0357
_refine_ls_hydrogen_treatment constr
_refine_ls_matrix_type full
_refine_ls_number_parameters 705
_refine_ls_number_reflns 13460
_refine_ls_number_restraints 177
_refine_ls_R_factor_all 0.0339
_refine_ls_R_factor_gt 0.0288
_refine_ls_shift/su_max 0.0325063
_refine_ls_shift/su_mean 0.0011056
_refine_ls_structure_factor_coef Fsqd
_refine_ls_weighting_details
;
 Method= Modified Sheldrick 
 w=1/[\s^2^(F^2^) + ( 0.03P)^2^ +11.51P] 
 ,where P=(max(Fo^2^,0) + 2Fc^2^)/3 
;
_refine_ls_weighting_scheme calc
_refine_ls_wR_factor_all 0.0723
_refine_ls_wR_factor_gt 0.0694
_refine_ls_wR_factor_ref 0.0723
_reflns_limit_h_max 17
_reflns_limit_h_min -17
_reflns_limit_k_max 30
_reflns_limit_k_min 0
_reflns_limit_l_max 24
_reflns_limit_l_min 0
_reflns_number_gt 12096
_reflns_number_total 13502
_reflns_threshold_expression I>2.0\s(I)
_oxford_diffrn_Wilson_B_factor 0.00
_oxford_diffrn_Wilson_scale 0.00
_oxford_refine_ls_r_factor_ref 0.0339
_oxford_refine_ls_scale 0.050576(4)
_oxford_reflns_number_all 13460
_oxford_reflns_threshold_expression_ref I>-3.0\s(I)
_oxford_structure_analysis_title 'mo_17090_0m in P2(1)/n'
_cod_data_source_file d4sc05396f2.cif
_cod_data_source_block 17090
_cod_depositor_comments
;
The following automatic conversions were performed:

data item '_atom_sites_solution_primary' value 'Other' was changed to
'other' in accordance with the
/home/data/users/saulius/crontab/automatic-downloads/rss-feeds/RSC/lib/dictionaries/cif_core.dic
dictionary named 'cif_core.dic' version 2.4.2 last updated on
2011-04-26.

Automatic conversion script
Id: cif_fix_values 8170 2020-07-09 18:12:32Z antanas 
;
_cod_original_sg_symbol_H-M 'P 21/n '
_cod_original_formula_sum 'C42 H16 Cl2 F24 P2 Pt1'
_cod_database_code 1573296

loop_
_symmetry_equiv_pos_as_xyz
x,y,z
-x,-y,-z
x+1/2,-y+1/2,z+1/2
-x+1/2,y+1/2,-z+1/2

loop_
_atom_site_label
_atom_site_type_symbol
_atom_site_fract_x
_atom_site_fract_y
_atom_site_fract_z
_atom_site_U_iso_or_equiv
_atom_site_occupancy
_atom_site_adp_type
_atom_site_refinement_flags_posn
_atom_site_refinement_flags_adp
_atom_site_refinement_flags_occupancy
_atom_site_disorder_assembly
_atom_site_disorder_group
_atom_site_attached_hydrogens
Pt1 Pt 0.424004(8) 0.696963(5) 0.605626(6) 0.0194 1.0000 Uani . . . . . .
Cl1 Cl 0.58166(6) 0.66502(4) 0.54592(5) 0.0318 1.0000 Uani . . . . . .
Cl2 Cl 0.38110(6) 0.75912(4) 0.49901(5) 0.0311 1.0000 Uani . . . . . .
P1 P 0.48459(6) 0.63068(3) 0.69628(4) 0.0205 1.0000 Uani . . . . . .
P2 P 0.26485(6) 0.73181(3) 0.64795(4) 0.0208 1.0000 Uani . . . . . .
F1 F 0.9213(3) 0.7816(2) 0.7720(3) 0.1168 1.0000 Uani . U . . . .
F2 F 0.8858(4) 0.75562(19) 0.6588(3) 0.1109 1.0000 Uani . U . . . .
F3 F 0.7835(3) 0.81725(16) 0.7149(3) 0.1029 1.0000 Uani . . . . . .
F4 F 0.7356(3) 0.5892(3) 0.9595(2) 0.1180 1.0000 Uani . . . . . .
F5 F 0.7809(4) 0.52060(16) 0.8785(3) 0.1201 1.0000 Uani . . . . . .
F6 F 0.8929(3) 0.58901(17) 0.9171(2) 0.0833 1.0000 Uani . . . . . .
F7 F 0.6863(3) 0.36878(14) 0.5896(3) 0.1030 1.0000 Uani . . . . . .
F8 F 0.7711(2) 0.44328(14) 0.6411(2) 0.0692 1.0000 Uani . . . . . .
F9 F 0.7253(3) 0.4502(2) 0.5251(2) 0.1086 1.0000 Uani . . . . . .
F10 F 0.3077(3) 0.35906(16) 0.6508(3) 0.1038 1.0000 Uani . . . . . .
F11 F 0.2533(2) 0.41365(16) 0.55882(16) 0.0656 1.0000 Uani . . . . . .
F12 F 0.2178(2) 0.44167(18) 0.6711(2) 0.0856 1.0000 Uani . U . . . .
F13 F -0.0413(6) 0.5666(4) 0.6949(3) 0.0991 0.608(9) Uani D . P 2 2 .
F14 F -0.0270(6) 0.5121(2) 0.5978(5) 0.1057 0.608(9) Uani D . P 2 2 .
F15 F -0.1540(4) 0.5735(3) 0.6051(4) 0.0914 0.608(9) Uani D U P 2 2 .
F16 F -0.0367(11) 0.6703(4) 0.3575(4) 0.0984 0.345(6) Uani D U P 2 4 .
F17 F 0.0971(5) 0.7278(7) 0.3604(4) 0.0956 0.345(6) Uani D U P 2 4 .
F18 F -0.0458(10) 0.7601(5) 0.4005(3) 0.1182 0.345(6) Uani D U P 2 4 .
F19 F -0.0173(3) 0.9555(2) 0.6970(2) 0.1088 1.0000 Uani . U . . . .
F20 F -0.0562(2) 0.89309(13) 0.6098(2) 0.0793 1.0000 Uani . . . . . .
F21 F 0.0100(3) 0.97992(17) 0.5835(3) 0.1025 1.0000 Uani . . . . . .
F22 F 0.4501(4) 0.9758(2) 0.5799(3) 0.1255 1.0000 Uani . . . . . .
F23 F 0.3947(3) 1.01804(14) 0.6802(2) 0.0843 1.0000 Uani . . . . . .
F24 F 0.4973(3) 0.93991(16) 0.6878(3) 0.1120 1.0000 Uani . U . . . .
F113 F 0.0205(8) 0.5249(4) 0.6534(7) 0.1040 0.392(9) Uani D . P 2 1 .
F114 F -0.0768(9) 0.5238(4) 0.5550(4) 0.0892 0.392(9) Uani D . P 2 1 .
F115 F -0.1227(9) 0.5735(4) 0.6514(7) 0.0975 0.392(9) Uani D U P 2 1 .
F116 F -0.0881(4) 0.7096(4) 0.3845(3) 0.0961 0.655(6) Uani D U P 2 3 .
F117 F 0.0605(6) 0.6803(4) 0.3448(3) 0.1230 0.655(6) Uani D U P 2 3 .
F118 F 0.0431(6) 0.7711(3) 0.3884(3) 0.0935 0.655(6) Uani D U P 2 3 .
C1 C 0.4094(2) 0.61981(14) 0.77937(18) 0.0248 1.0000 Uani . . . . . .
C2 C 0.3580(2) 0.61848(14) 0.83731(18) 0.0248 1.0000 Uani . . . . . .
C3 C 0.2832(2) 0.62914(14) 0.89767(18) 0.0252 1.0000 Uani . . . . . .
C4 C 0.2838(3) 0.59855(17) 0.9676(2) 0.0333 1.0000 Uani . . . . . .
C5 C 0.2090(3) 0.61437(19) 1.0226(2) 0.0409 1.0000 Uani . . . . . .
C6 C 0.1334(3) 0.6605(2) 1.0079(2) 0.0432 1.0000 Uani . . . . . .
C7 C 0.1302(3) 0.69176(18) 0.9380(2) 0.0371 1.0000 Uani . . . . . .
C8 C 0.2046(2) 0.67622(15) 0.88213(18) 0.0255 1.0000 Uani . . . . . .
C9 C 0.2081(2) 0.70371(14) 0.80755(19) 0.0265 1.0000 Uani . . . . . .
C10 C 0.2277(2) 0.71775(15) 0.74227(19) 0.0262 1.0000 Uani . . . . . .
C11 C 0.6170(2) 0.64803(13) 0.73806(17) 0.0219 1.0000 Uani . . . . . .
C12 C 0.6774(3) 0.69972(14) 0.71636(19) 0.0271 1.0000 Uani . . . . . .
C13 C 0.7758(3) 0.71188(17) 0.7529(2) 0.0335 1.0000 Uani . . . . . .
C14 C 0.8144(3) 0.67343(17) 0.8112(2) 0.0349 1.0000 Uani . . . . . .
C15 C 0.7537(3) 0.62212(16) 0.8329(2) 0.0315 1.0000 Uani . . . . . .
C16 C 0.6556(3) 0.60915(14) 0.79677(18) 0.0267 1.0000 Uani . . . . . .
C17 C 0.8415(4) 0.7667(2) 0.7262(3) 0.0561 1.0000 Uani . U . . . .
C18 C 0.7916(4) 0.5799(2) 0.8972(3) 0.0531 1.0000 Uani . . . . . .
C19 C 0.4914(2) 0.55060(13) 0.66003(17) 0.0232 1.0000 Uani . . . . . .
C20 C 0.5875(2) 0.52292(15) 0.6380(2) 0.0285 1.0000 Uani . . . . . .
C21 C 0.5871(3) 0.46056(16) 0.6141(2) 0.0322 1.0000 Uani . . . . . .
C22 C 0.4924(3) 0.42572(16) 0.6112(2) 0.0333 1.0000 Uani . . . . . .
C23 C 0.3970(3) 0.45433(16) 0.63189(19) 0.0294 1.0000 Uani . . . . . .
C24 C 0.3954(3) 0.51623(15) 0.65657(19) 0.0279 1.0000 Uani . . . . . .
C25 C 0.6918(3) 0.43067(19) 0.5912(3) 0.0502 1.0000 Uani . . . . . .
C26 C 0.2936(3) 0.4171(2) 0.6285(2) 0.0413 1.0000 Uani . U . . . .
C27 C 0.1537(2) 0.69665(13) 0.59314(18) 0.0233 1.0000 Uani . . . . . .
C28 C 0.0981(3) 0.64603(16) 0.6242(2) 0.0340 1.0000 Uani . . . . . .
C29 C 0.0166(3) 0.61753(16) 0.5821(2) 0.0445 1.0000 Uani D . . . . .
C30 C -0.0106(3) 0.63776(19) 0.5088(2) 0.0442 1.0000 Uani . . . . . .
C31 C 0.0445(2) 0.68804(16) 0.47840(19) 0.0349 1.0000 Uani D . . . . .
C32 C 0.1263(2) 0.71781(15) 0.5196(2) 0.0288 1.0000 Uani . . . . . .
C33 C -0.0507(3) 0.56757(16) 0.6193(2) 0.0564 0.608(9) Uani D U P 2 2 .
C34 C 0.0152(2) 0.71172(14) 0.39987(13) 0.0569 1.0000 Uani D . . . . .
C35 C 0.2460(2) 0.81645(13) 0.64181(18) 0.0234 1.0000 Uani . . . . . .
C36 C 0.1423(2) 0.84140(14) 0.63814(18) 0.0255 1.0000 Uani . . . . . .
C37 C 0.1287(3) 0.90610(14) 0.63793(18) 0.0277 1.0000 Uani . . . . . .
C38 C 0.2173(3) 0.94599(15) 0.6423(2) 0.0326 1.0000 Uani . . . . . .
C39 C 0.3195(3) 0.92064(15) 0.6468(2) 0.0333 1.0000 Uani . . . . . .
C40 C 0.3349(3) 0.85614(15) 0.64621(19) 0.0290 1.0000 Uani . . . . . .
C41 C 0.0169(3) 0.93329(17) 0.6323(2) 0.0372 1.0000 Uani . U . . . .
C42 C 0.4162(4) 0.9638(2) 0.6488(3) 0.0559 1.0000 Uani . U . . . .
C133 C -0.0400(4) 0.5607(2) 0.6105(3) 0.0718 0.392(9) Uani D U P 2 1 .
H41 H 0.3357 0.5666 0.9780 0.0410 1.0000 Uiso R . . . . .
H51 H 0.2108 0.5938 1.0710 0.0495 1.0000 Uiso R . . . . .
H61 H 0.0822 0.6709 1.0459 0.0517 1.0000 Uiso R . . . . .
H71 H 0.0777 0.7235 0.9283 0.0459 1.0000 Uiso R . . . . .
H121 H 0.6515 0.7266 0.6766 0.0332 1.0000 Uiso R . . . . .
H141 H 0.8815 0.6820 0.8363 0.0412 1.0000 Uiso R . . . . .
H161 H 0.6146 0.5739 0.8126 0.0334 1.0000 Uiso R . . . . .
H201 H 0.6526 0.5465 0.6389 0.0351 1.0000 Uiso R . . . . .
H221 H 0.4935 0.3830 0.5953 0.0411 1.0000 Uiso R . . . . .
H241 H 0.3295 0.5353 0.6713 0.0340 1.0000 Uiso R . . . . .
H281 H 0.1162 0.6313 0.6743 0.0417 1.0000 Uiso R . . . . .
H301 H -0.0659 0.6171 0.4800 0.0548 1.0000 Uiso R . . . . .
H321 H 0.1635 0.7523 0.4975 0.0331 1.0000 Uiso R . . . . .
H361 H 0.0813 0.8143 0.6359 0.0308 1.0000 Uiso R . . . . .
H381 H 0.2075 0.9903 0.6413 0.0396 1.0000 Uiso R . . . . .
H401 H 0.4058 0.8391 0.6485 0.0350 1.0000 Uiso R . . . . .

loop_
_atom_site_aniso_label
_atom_site_aniso_U_11
_atom_site_aniso_U_22
_atom_site_aniso_U_33
_atom_site_aniso_U_23
_atom_site_aniso_U_13
_atom_site_aniso_U_12
Pt1 0.01580(5) 0.02219(5) 0.02019(6) 0.00038(4) 0.00111(4) -0.00192(4)
Cl1 0.0251(3) 0.0439(4) 0.0266(4) -0.0016(3) 0.0068(3) 0.0034(3)
Cl2 0.0262(3) 0.0391(4) 0.0279(4) 0.0094(3) 0.0014(3) -0.0030(3)
P1 0.0167(3) 0.0210(3) 0.0237(3) -0.0012(3) 0.0017(3) 0.0007(2)
P2 0.0170(3) 0.0205(3) 0.0249(4) 0.0031(3) -0.0004(3) -0.0009(2)
F1 0.100(3) 0.115(3) 0.133(3) 0.038(3) -0.054(3) -0.079(2)
F2 0.127(3) 0.092(3) 0.116(3) -0.008(2) 0.068(3) -0.055(2)
F3 0.077(2) 0.0471(17) 0.185(5) 0.031(2) 0.017(3) -0.0183(16)
F4 0.100(3) 0.195(5) 0.058(2) 0.065(3) 0.001(2) 0.030(3)
F5 0.170(4) 0.0465(17) 0.140(4) 0.027(2) -0.097(3) -0.006(2)
F6 0.0608(19) 0.084(2) 0.103(3) 0.023(2) -0.0481(18) 0.0055(17)
F7 0.0601(19) 0.0396(15) 0.210(4) -0.049(2) 0.029(2) -0.0006(13)
F8 0.0358(13) 0.0603(17) 0.111(3) -0.0184(17) -0.0004(15) 0.0126(12)
F9 0.075(2) 0.175(4) 0.076(2) 0.001(3) 0.043(2) 0.046(3)
F10 0.069(2) 0.0603(19) 0.181(4) 0.049(2) -0.032(2) -0.0409(17)
F11 0.0364(13) 0.107(2) 0.0533(16) -0.0185(15) -0.0061(11) -0.0288(14)
F12 0.0568(17) 0.108(2) 0.093(2) -0.056(2) 0.0432(16) -0.0507(17)
F13 0.109(6) 0.103(6) 0.085(4) 0.037(4) -0.007(4) -0.070(4)
F14 0.130(7) 0.050(3) 0.138(7) 0.017(4) 0.041(5) -0.014(4)
F15 0.054(3) 0.108(4) 0.112(5) 0.058(4) -0.008(3) -0.032(3)
F16 0.094(6) 0.149(7) 0.051(5) 0.015(5) -0.031(5) -0.043(6)
F17 0.072(6) 0.174(10) 0.041(5) 0.054(6) -0.006(4) -0.034(7)
F18 0.116(7) 0.134(7) 0.102(6) 0.053(6) -0.038(6) 0.031(6)
F19 0.074(2) 0.179(4) 0.073(2) -0.048(2) -0.0146(18) 0.073(2)
F20 0.0386(14) 0.0420(14) 0.156(3) -0.0138(17) -0.0272(18) 0.0089(11)
F21 0.0532(18) 0.085(2) 0.169(4) 0.082(3) -0.005(2) 0.0129(17)
F22 0.129(3) 0.147(4) 0.102(3) -0.016(3) 0.033(3) -0.109(3)
F23 0.072(2) 0.0424(15) 0.138(3) -0.0254(18) -0.017(2) -0.0231(14)
F24 0.0554(19) 0.0596(19) 0.219(5) 0.016(2) -0.056(2) -0.0244(16)
F113 0.113(7) 0.061(6) 0.137(8) 0.064(5) -0.042(8) -0.036(5)
F114 0.136(8) 0.075(6) 0.056(5) 0.007(4) -0.010(5) -0.076(6)
F115 0.099(6) 0.089(5) 0.106(6) 0.011(5) 0.049(5) -0.035(5)
F116 0.046(3) 0.152(6) 0.089(4) 0.069(4) -0.040(2) -0.027(3)
F117 0.150(6) 0.171(7) 0.047(3) 0.010(4) -0.004(4) 0.052(5)
F118 0.105(5) 0.093(4) 0.081(4) 0.056(3) -0.046(4) -0.040(4)
C1 0.0242(14) 0.0236(13) 0.0266(14) 0.0013(11) 0.0019(11) 0.0044(11)
C2 0.0232(13) 0.0222(13) 0.0290(15) 0.0001(11) 0.0004(11) 0.0038(10)
C3 0.0245(14) 0.0257(13) 0.0254(14) -0.0022(11) 0.0030(11) 0.0013(11)
C4 0.0373(18) 0.0340(16) 0.0288(16) 0.0029(13) 0.0042(13) 0.0098(14)
C5 0.048(2) 0.046(2) 0.0293(17) 0.0077(15) 0.0102(15) 0.0104(17)
C6 0.045(2) 0.053(2) 0.0324(18) 0.0048(16) 0.0164(16) 0.0147(18)
C7 0.0344(18) 0.0444(19) 0.0328(17) 0.0038(14) 0.0118(14) 0.0151(15)
C8 0.0229(13) 0.0282(14) 0.0255(14) 0.0000(11) 0.0046(11) 0.0021(11)
C9 0.0219(13) 0.0254(13) 0.0321(16) 0.0005(11) 0.0028(11) 0.0047(11)
C10 0.0214(13) 0.0273(14) 0.0300(15) 0.0031(11) 0.0022(11) 0.0053(11)
C11 0.0196(12) 0.0217(12) 0.0244(14) -0.0055(10) 0.0005(10) 0.0010(10)
C12 0.0269(14) 0.0260(14) 0.0286(15) -0.0022(11) 0.0016(11) -0.0022(11)
C13 0.0284(16) 0.0349(16) 0.0373(18) -0.0051(14) 0.0004(13) -0.0088(13)
C14 0.0251(15) 0.0402(18) 0.0390(19) -0.0073(15) -0.0075(13) -0.0016(13)
C15 0.0298(16) 0.0315(15) 0.0330(17) -0.0026(13) -0.0081(13) 0.0045(12)
C16 0.0258(14) 0.0236(13) 0.0306(15) -0.0021(11) -0.0010(12) 0.0016(11)
C17 0.048(2) 0.054(2) 0.067(3) 0.002(2) -0.001(2) -0.027(2)
C18 0.055(3) 0.048(2) 0.055(3) 0.0117(19) -0.027(2) 0.0001(19)
C19 0.0225(13) 0.0222(12) 0.0249(14) -0.0025(10) 0.0014(10) -0.0021(10)
C20 0.0220(14) 0.0266(14) 0.0371(17) -0.0074(12) 0.0043(12) -0.0035(11)
C21 0.0273(15) 0.0290(15) 0.0405(18) -0.0114(13) 0.0053(13) -0.0019(12)
C22 0.0379(18) 0.0263(14) 0.0358(18) -0.0090(13) 0.0010(14) -0.0087(13)
C23 0.0278(15) 0.0329(15) 0.0274(15) -0.0033(12) -0.0011(12) -0.0104(12)
C24 0.0216(14) 0.0328(15) 0.0292(15) -0.0022(12) -0.0001(11) -0.0033(11)
C25 0.036(2) 0.0349(19) 0.080(3) -0.024(2) 0.013(2) -0.0001(15)
C26 0.0340(18) 0.048(2) 0.042(2) -0.0108(16) 0.0045(15) -0.0179(16)
C27 0.0179(12) 0.0232(12) 0.0289(14) 0.0030(11) -0.0022(10) -0.0008(10)
C28 0.0292(16) 0.0303(15) 0.0422(19) 0.0124(14) -0.0081(14) -0.0083(13)
C29 0.0365(19) 0.0398(19) 0.057(2) 0.0163(17) -0.0148(17) -0.0185(16)
C30 0.0323(18) 0.046(2) 0.054(2) 0.0104(18) -0.0174(16) -0.0154(16)
C31 0.0249(15) 0.0436(19) 0.0359(18) 0.0090(14) -0.0094(13) -0.0052(13)
C32 0.0208(14) 0.0304(14) 0.0351(17) 0.0077(13) -0.0020(12) -0.0026(11)
C33 0.047(4) 0.050(4) 0.072(5) 0.022(3) -0.024(4) -0.029(3)
C34 0.049(3) 0.074(3) 0.047(3) 0.019(2) -0.022(2) -0.014(2)
C35 0.0235(13) 0.0206(12) 0.0262(14) 0.0034(10) 0.0003(11) -0.0007(10)
C36 0.0240(14) 0.0220(13) 0.0305(15) 0.0019(11) -0.0010(11) -0.0007(11)
C37 0.0316(15) 0.0239(13) 0.0273(15) 0.0002(11) -0.0031(12) 0.0028(12)
C38 0.0411(18) 0.0206(13) 0.0359(17) -0.0002(12) -0.0050(14) -0.0028(12)
C39 0.0336(17) 0.0264(15) 0.0397(18) -0.0012(13) -0.0031(14) -0.0108(12)
C40 0.0248(14) 0.0278(14) 0.0344(17) -0.0020(12) -0.0024(12) -0.0041(12)
C41 0.0381(18) 0.0304(16) 0.043(2) -0.0036(14) -0.0074(15) 0.0093(14)
C42 0.043(2) 0.036(2) 0.088(4) -0.004(2) -0.010(2) -0.0186(17)
C133 0.071(6) 0.058(6) 0.086(7) 0.014(5) -0.006(6) -0.032(5)

loop_
_atom_type_symbol
_atom_type_scat_dispersion_real
_atom_type_scat_dispersion_imag
_atom_type_scat_Cromer_Mann_a1
_atom_type_scat_Cromer_Mann_b1
_atom_type_scat_Cromer_Mann_a2
_atom_type_scat_Cromer_Mann_b2
_atom_type_scat_Cromer_Mann_a3
_atom_type_scat_Cromer_Mann_b3
_atom_type_scat_Cromer_Mann_a4
_atom_type_scat_Cromer_Mann_b4
_atom_type_scat_Cromer_Mann_c
_atom_type_scat_source
C 0.0033 0.0016 2.3100 20.8439 1.0200 10.2075 1.5886 0.5687 0.8650 51.6512 0.2156 'International Tables Vol C 4.2.6.8 and 6.1.1.4'
H 0.0000 0.0000 0.4930 10.5109 0.3229 26.1257 0.1402 3.1424 0.0408 57.7998 0.0030 'International Tables Vol C 4.2.6.8 and 6.1.1.4'
F 0.0171 0.0103 3.5392 10.2825 2.6412 4.2944 1.5170 0.2615 1.0243 26.1476 0.2776 'International Tables Vol C 4.2.6.8 and 6.1.1.4'
P 0.1023 0.0942 6.4345 1.9067 4.1791 27.1570 1.7800 0.5260 1.4908 68.1645 1.1149 'International Tables Vol C 4.2.6.8 and 6.1.1.4'
Cl 0.1484 0.1585 11.4604 0.0104 7.1964 1.1662 6.2556 18.5194 1.6455 47.7784 -9.5574 'International Tables Vol C 4.2.6.8 and 6.1.1.4'
Pt -1.7033 8.3905 27.0059 1.5129 17.7639 8.8117 15.7131 0.4246 5.7837 38.6103 11.6883 'International Tables Vol C 4.2.6.8 and 6.1.1.4'

loop_
_geom_angle_atom_site_label_1
_geom_angle_site_symmetry_1
_geom_angle_atom_site_label_2
_geom_angle_site_symmetry_2
_geom_angle_atom_site_label_3
_geom_angle_site_symmetry_3
_geom_angle
_geom_angle_publ_flag
Cl1 . Pt1 . Cl2 . 89.52(3) yes
Cl1 . Pt1 . P1 . 81.80(3) yes
Cl2 . Pt1 . P1 . 171.11(3) yes
Cl1 . Pt1 . P2 . 172.55(3) yes
Cl2 . Pt1 . P2 . 83.36(3) yes
P1 . Pt1 . P2 . 105.24(3) yes
Pt1 . P1 . C1 . 119.36(10) yes
Pt1 . P1 . C11 . 116.31(10) yes
C1 . P1 . C11 . 100.63(14) yes
Pt1 . P1 . C19 . 111.26(10) yes
C1 . P1 . C19 . 101.03(14) yes
C11 . P1 . C19 . 106.39(13) yes
Pt1 . P2 . C10 . 120.08(10) yes
Pt1 . P2 . C27 . 110.60(10) yes
C10 . P2 . C27 . 102.43(15) yes
Pt1 . P2 . C35 . 114.89(10) yes
C10 . P2 . C35 . 100.97(15) yes
C27 . P2 . C35 . 106.32(14) yes
P1 . C1 . C2 . 173.7(3) yes
C1 . C2 . C3 . 166.2(3) yes
C2 . C3 . C4 . 125.4(3) yes
C2 . C3 . C8 . 114.9(3) yes
C4 . C3 . C8 . 119.7(3) yes
C3 . C4 . C5 . 120.1(3) yes
C3 . C4 . H41 . 119.9 no
C5 . C4 . H41 . 120.0 no
C4 . C5 . C6 . 120.3(3) yes
C4 . C5 . H51 . 119.7 no
C6 . C5 . H51 . 120.0 no
C5 . C6 . C7 . 121.0(3) yes
C5 . C6 . H61 . 119.7 no
C7 . C6 . H61 . 119.4 no
C6 . C7 . C8 . 119.4(3) yes
C6 . C7 . H71 . 120.4 no
C8 . C7 . H71 . 120.2 no
C3 . C8 . C7 . 119.6(3) yes
C3 . C8 . C9 . 115.6(3) yes
C7 . C8 . C9 . 124.8(3) yes
C8 . C9 . C10 . 166.3(3) yes
P2 . C10 . C9 . 174.4(3) yes
P1 . C11 . C12 . 122.6(2) yes
P1 . C11 . C16 . 117.9(2) yes
C12 . C11 . C16 . 119.4(3) yes
C11 . C12 . C13 . 119.7(3) yes
C11 . C12 . H121 . 120.0 no
C13 . C12 . H121 . 120.3 no
C12 . C13 . C14 . 121.0(3) yes
C12 . C13 . C17 . 118.6(4) yes
C14 . C13 . C17 . 120.3(3) yes
C13 . C14 . C15 . 119.1(3) yes
C13 . C14 . H141 . 120.9 no
C15 . C14 . H141 . 120.0 no
C14 . C15 . C16 . 120.6(3) yes
C14 . C15 . C18 . 120.8(3) yes
C16 . C15 . C18 . 118.6(3) yes
C11 . C16 . C15 . 120.1(3) yes
C11 . C16 . H161 . 120.2 no
C15 . C16 . H161 . 119.7 no
C13 . C17 . F2 . 111.7(4) yes
C13 . C17 . F3 . 112.8(4) yes
F2 . C17 . F3 . 104.4(5) yes
C13 . C17 . F1 . 114.2(4) yes
F2 . C17 . F1 . 105.4(5) yes
F3 . C17 . F1 . 107.6(5) yes
C15 . C18 . F4 . 111.4(4) yes
C15 . C18 . F5 . 111.2(4) yes
F4 . C18 . F5 . 107.2(5) yes
C15 . C18 . F6 . 113.3(4) yes
F4 . C18 . F6 . 105.9(4) yes
F5 . C18 . F6 . 107.5(4) yes
P1 . C19 . C20 . 122.6(2) yes
P1 . C19 . C24 . 117.5(2) yes
C20 . C19 . C24 . 119.9(3) yes
C19 . C20 . C21 . 119.3(3) yes
C19 . C20 . H201 . 120.1 no
C21 . C20 . H201 . 120.6 no
C20 . C21 . C22 . 121.3(3) yes
C20 . C21 . C25 . 118.9(3) yes
C22 . C21 . C25 . 119.7(3) yes
C21 . C22 . C23 . 118.7(3) yes
C21 . C22 . H221 . 120.4 no
C23 . C22 . H221 . 120.9 no
C22 . C23 . C24 . 121.1(3) yes
C22 . C23 . C26 . 119.2(3) yes
C24 . C23 . C26 . 119.7(3) yes
C19 . C24 . C23 . 119.6(3) yes
C19 . C24 . H241 . 119.9 no
C23 . C24 . H241 . 120.4 no
C21 . C25 . F8 . 111.9(3) yes
C21 . C25 . F7 . 112.6(3) yes
F8 . C25 . F7 . 104.7(4) yes
C21 . C25 . F9 . 112.8(4) yes
F8 . C25 . F9 . 105.8(4) yes
F7 . C25 . F9 . 108.5(4) yes
C23 . C26 . F12 . 112.6(3) yes
C23 . C26 . F11 . 112.2(3) yes
F12 . C26 . F11 . 106.3(4) yes
C23 . C26 . F10 . 112.2(4) yes
F12 . C26 . F10 . 107.6(4) yes
F11 . C26 . F10 . 105.6(4) yes
P2 . C27 . C28 . 119.2(2) yes
P2 . C27 . C32 . 121.2(2) yes
C28 . C27 . C32 . 119.5(3) yes
C27 . C28 . C29 . 119.7(3) yes
C27 . C28 . H281 . 120.1 no
C29 . C28 . H281 . 120.1 no
C28 . C29 . C30 . 121.3(3) yes
C28 . C29 . C133 . 121.8(3) yes
C30 . C29 . C133 . 116.8(3) yes
C28 . C29 . C30 . 121.3(3) yes
C28 . C29 . C33 . 119.2(3) yes
C30 . C29 . C33 . 119.3(3) yes
C29 . C30 . C31 . 118.7(3) yes
C29 . C30 . H301 . 120.4 no
C31 . C30 . H301 . 120.8 no
C30 . C31 . C32 . 121.2(3) yes
C30 . C31 . C34 . 119.9(2) yes
C32 . C31 . C34 . 118.9(2) yes
C27 . C32 . C31 . 119.5(3) yes
C27 . C32 . H321 . 120.6 no
C31 . C32 . H321 . 119.9 no
C29 . C33 . F13 . 113.58(7) yes
C29 . C33 . F15 . 113.46(7) yes
F13 . C33 . F15 . 105.10(7) yes
C29 . C33 . F14 . 113.36(7) yes
F13 . C33 . F14 . 105.23(7) yes
F15 . C33 . F14 . 105.26(7) yes
C31 . C34 . F118 . 113.46(7) yes
C31 . C34 . F117 . 113.47(7) yes
F118 . C34 . F117 . 105.20(7) yes
C31 . C34 . F116 . 113.52(7) yes
F118 . C34 . F116 . 105.05(7) yes
F117 . C34 . F116 . 105.28(7) yes
C31 . C34 . F16 . 113.42(7) yes
C31 . C34 . F17 . 113.47(7) yes
F16 . C34 . F17 . 105.14(7) yes
C31 . C34 . F18 . 113.48(7) yes
F16 . C34 . F18 . 105.22(7) yes
F17 . C34 . F18 . 105.26(7) yes
P2 . C35 . C36 . 119.9(2) yes
P2 . C35 . C40 . 119.9(2) yes
C36 . C35 . C40 . 120.1(3) yes
C35 . C36 . C37 . 119.4(3) yes
C35 . C36 . H361 . 120.2 no
C37 . C36 . H361 . 120.3 no
C36 . C37 . C38 . 120.7(3) yes
C36 . C37 . C41 . 119.6(3) yes
C38 . C37 . C41 . 119.6(3) yes
C37 . C38 . C39 . 119.2(3) yes
C37 . C38 . H381 . 120.4 no
C39 . C38 . H381 . 120.4 no
C38 . C39 . C40 . 121.0(3) yes
C38 . C39 . C42 . 119.4(3) yes
C40 . C39 . C42 . 119.6(3) yes
C35 . C40 . C39 . 119.6(3) yes
C35 . C40 . H401 . 120.1 no
C39 . C40 . H401 . 120.4 no
C37 . C41 . F21 . 112.7(3) yes
C37 . C41 . F20 . 113.7(3) yes
F21 . C41 . F20 . 105.4(4) yes
C37 . C41 . F19 . 113.3(3) yes
F21 . C41 . F19 . 105.6(4) yes
F20 . C41 . F19 . 105.4(4) yes
C39 . C42 . F23 . 112.4(4) yes
C39 . C42 . F24 . 112.2(4) yes
F23 . C42 . F24 . 106.5(4) yes
C39 . C42 . F22 . 111.5(4) yes
F23 . C42 . F22 . 106.5(4) yes
F24 . C42 . F22 . 107.3(5) yes
C29 . C133 . F114 . 113.52(7) yes
C29 . C133 . F113 . 113.48(7) yes
F114 . C133 . F113 . 105.15(7) yes
C29 . C133 . F115 . 113.39(7) yes
F114 . C133 . F115 . 105.23(7) yes
F113 . C133 . F115 . 105.22(7) yes

loop_
_geom_bond_atom_site_label_1
_geom_bond_site_symmetry_1
_geom_bond_atom_site_label_2
_geom_bond_site_symmetry_2
_geom_bond_distance
_geom_bond_publ_flag
Pt1 . Cl1 . 2.3279(8) yes
Pt1 . Cl2 . 2.3338(8) yes
Pt1 . P1 . 2.2374(8) yes
Pt1 . P2 . 2.2411(8) yes
P1 . C1 . 1.749(3) yes
P1 . C11 . 1.820(3) yes
P1 . C19 . 1.820(3) yes
P2 . C10 . 1.739(3) yes
P2 . C27 . 1.822(3) yes
P2 . C35 . 1.819(3) yes
F1 . C17 . 1.299(6) yes
F2 . C17 . 1.324(6) yes
F3 . C17 . 1.306(6) yes
F4 . C18 . 1.312(7) yes
F5 . C18 . 1.310(6) yes
F6 . C18 . 1.310(5) yes
F7 . C25 . 1.319(5) yes
F8 . C25 . 1.327(5) yes
F9 . C25 . 1.299(6) yes
F10 . C26 . 1.305(5) yes
F11 . C26 . 1.307(5) yes
F12 . C26 . 1.314(5) yes
F13 . C33 . 1.320(5) yes
F14 . C33 . 1.274(5) yes
F15 . C33 . 1.305(5) yes
F16 . C34 . 1.311(6) yes
F17 . C34 . 1.281(6) yes
F18 . C34 . 1.276(7) yes
F19 . C41 . 1.300(5) yes
F20 . C41 . 1.301(5) yes
F21 . C41 . 1.308(5) yes
F22 . C42 . 1.302(7) yes
F23 . C42 . 1.307(5) yes
F24 . C42 . 1.307(6) yes
F113 . C133 . 1.296(6) yes
F114 . C133 . 1.321(6) yes
F115 . C133 . 1.285(6) yes
F116 . C34 . 1.302(4) yes
F117 . C34 . 1.304(5) yes
F118 . C34 . 1.326(5) yes
C1 . C2 . 1.202(4) yes
C2 . C3 . 1.430(4) yes
C3 . C4 . 1.381(4) yes
C3 . C8 . 1.420(4) yes
C4 . C5 . 1.385(5) yes
C4 . H41 . 0.950 no
C5 . C6 . 1.377(5) yes
C5 . H51 . 0.950 no
C6 . C7 . 1.388(5) yes
C6 . H61 . 0.950 no
C7 . C8 . 1.390(4) yes
C7 . H71 . 0.950 no
C8 . C9 . 1.426(4) yes
C9 . C10 . 1.204(5) yes
C11 . C12 . 1.386(4) yes
C11 . C16 . 1.394(4) yes
C12 . C13 . 1.388(5) yes
C12 . H121 . 0.950 no
C13 . C14 . 1.383(5) yes
C13 . C17 . 1.501(5) yes
C14 . C15 . 1.382(5) yes
C14 . H141 . 0.950 no
C15 . C16 . 1.386(4) yes
C15 . C18 . 1.503(5) yes
C16 . H161 . 0.950 no
C19 . C20 . 1.387(4) yes
C19 . C24 . 1.396(4) yes
C20 . C21 . 1.391(4) yes
C20 . H201 . 0.950 no
C21 . C22 . 1.387(5) yes
C21 . C25 . 1.504(5) yes
C22 . C23 . 1.381(5) yes
C22 . H221 . 0.950 no
C23 . C24 . 1.386(5) yes
C23 . C26 . 1.506(5) yes
C24 . H241 . 0.950 no
C27 . C28 . 1.393(4) yes
C27 . C32 . 1.395(4) yes
C28 . C29 . 1.378(5) yes
C28 . H281 . 0.950 no
C29 . C30 . 1.384(5) yes
C29 . C133 . 1.486(5) yes
C29 . C30 . 1.384(5) yes
C29 . C33 . 1.504(4) yes
C30 . C31 . 1.380(5) yes
C30 . H301 . 0.950 no
C31 . C32 . 1.385(4) yes
C31 . C34 . 1.497(3) yes
C32 . H321 . 0.950 no
C35 . C36 . 1.390(4) yes
C35 . C40 . 1.389(4) yes
C36 . C37 . 1.387(4) yes
C36 . H361 . 0.950 no
C37 . C38 . 1.388(5) yes
C37 . C41 . 1.501(5) yes
C38 . C39 . 1.376(5) yes
C38 . H381 . 0.950 no
C39 . C40 . 1.386(5) yes
C39 . C42 . 1.508(5) yes
C40 . H401 . 0.950 no

loop_
_geom_torsion_atom_site_label_1
_geom_torsion_atom_site_label_2
_geom_torsion_atom_site_label_3
_geom_torsion_atom_site_label_4
_geom_torsion
_geom_torsion_site_symmetry_1
_geom_torsion_site_symmetry_2
_geom_torsion_site_symmetry_3
_geom_torsion_site_symmetry_4
_geom_torsion_publ_flag
Cl1 Pt1 P1 C1 -179.92(13) . . . . no
Cl1 Pt1 P1 C11 59.15(11) . . . . no
Cl1 Pt1 P1 C19 -62.87(9) . . . . no
P2 Pt1 P1 C1 -2.42(12) . . . . no
P2 Pt1 P1 C11 -123.36(11) . . . . no
P2 Pt1 P1 C19 114.63(9) . . . . no
Cl2 Pt1 P2 C10 -170.13(12) . . . . no
Cl2 Pt1 P2 C27 70.97(10) . . . . no
Cl2 Pt1 P2 C35 -49.38(11) . . . . no
P1 Pt1 P2 C10 12.20(13) . . . . no
P1 Pt1 P2 C27 -106.70(10) . . . . no
P1 Pt1 P2 C35 132.95(11) . . . . no
Pt1 P1 C11 C12 0.9(3) . . . . no
Pt1 P1 C11 C16 177.6(2) . . . . no
C1 P1 C11 C12 -129.6(3) . . . . no
C1 P1 C11 C16 47.1(3) . . . . no
C19 P1 C11 C12 125.4(3) . . . . no
C19 P1 C11 C16 -57.9(3) . . . . no
Pt1 P1 C19 C20 101.5(3) . . . . no
Pt1 P1 C19 C24 -80.1(2) . . . . no
C1 P1 C19 C20 -130.8(3) . . . . no
C1 P1 C19 C24 47.7(3) . . . . no
C11 P1 C19 C20 -26.1(3) . . . . no
C11 P1 C19 C24 152.3(2) . . . . no
Pt1 P2 C27 C28 100.1(2) . . . . no
Pt1 P2 C27 C32 -77.3(2) . . . . no
C10 P2 C27 C28 -29.1(3) . . . . no
C10 P2 C27 C32 153.6(2) . . . . no
C35 P2 C27 C28 -134.6(3) . . . . no
C35 P2 C27 C32 48.1(3) . . . . no
Pt1 P2 C35 C36 155.9(2) . . . . no
Pt1 P2 C35 C40 -28.6(3) . . . . no
C10 P2 C35 C36 -73.3(3) . . . . no
C10 P2 C35 C40 102.2(3) . . . . no
C27 P2 C35 C36 33.2(3) . . . . no
C27 P2 C35 C40 -151.3(3) . . . . no
C2 C3 C4 C5 178.0(3) . . . . no
C8 C3 C4 C5 -0.9(5) . . . . no
C2 C3 C8 C7 -177.9(3) . . . . no
C2 C3 C8 C9 3.0(4) . . . . no
C4 C3 C8 C7 1.1(5) . . . . no
C4 C3 C8 C9 -178.0(3) . . . . no
C3 C4 C5 C6 0.2(6) . . . . no
C4 C5 C6 C7 0.3(6) . . . . no
C5 C6 C7 C8 -0.1(6) . . . . no
C6 C7 C8 C3 -0.6(5) . . . . no
C6 C7 C8 C9 178.4(3) . . . . no
P1 C11 C12 C13 177.1(3) . . . . no
C16 C11 C12 C13 0.5(5) . . . . no
P1 C11 C16 C15 -177.0(3) . . . . no
C12 C11 C16 C15 -0.2(5) . . . . no
C11 C12 C13 C14 -0.5(5) . . . . no
C11 C12 C13 C17 177.7(3) . . . . no
C12 C13 C14 C15 0.2(5) . . . . no
C17 C13 C14 C15 -177.9(4) . . . . no
C12 C13 C17 F1 167.8(4) . . . . no
C12 C13 C17 F2 -72.6(5) . . . . no
C12 C13 C17 F3 44.6(6) . . . . no
C14 C13 C17 F1 -14.0(6) . . . . no
C14 C13 C17 F2 105.6(5) . . . . no
C14 C13 C17 F3 -137.3(4) . . . . no
C13 C14 C15 C16 0.1(5) . . . . no
C13 C14 C15 C18 -178.7(4) . . . . no
C14 C15 C16 C11 -0.2(5) . . . . no
C18 C15 C16 C11 178.7(3) . . . . no
C14 C15 C18 F4 105.8(5) . . . . no
C14 C15 C18 F5 -134.5(4) . . . . no
C14 C15 C18 F6 -13.4(6) . . . . no
C16 C15 C18 F4 -73.0(5) . . . . no
C16 C15 C18 F5 46.6(6) . . . . no
C16 C15 C18 F6 167.8(4) . . . . no
P1 C19 C20 C21 177.1(3) . . . . no
C24 C19 C20 C21 -1.3(5) . . . . no
P1 C19 C24 C23 -177.8(2) . . . . no
C20 C19 C24 C23 0.7(5) . . . . no
C19 C20 C21 C22 0.6(5) . . . . no
C19 C20 C21 C25 -179.3(3) . . . . no
C20 C21 C22 C23 0.7(5) . . . . no
C25 C21 C22 C23 -179.5(4) . . . . no
C20 C21 C25 F7 163.1(4) . . . . no
C20 C21 C25 F8 45.6(5) . . . . no
C20 C21 C25 F9 -73.6(5) . . . . no
C22 C21 C25 F7 -16.8(6) . . . . no
C22 C21 C25 F8 -134.3(4) . . . . no
C22 C21 C25 F9 106.6(4) . . . . no
C21 C22 C23 C24 -1.3(5) . . . . no
C21 C22 C23 C26 179.6(3) . . . . no
C22 C23 C24 C19 0.6(5) . . . . no
C26 C23 C24 C19 179.7(3) . . . . no
C22 C23 C26 F10 38.4(5) . . . . no
C22 C23 C26 F11 -80.3(4) . . . . no
C22 C23 C26 F12 159.8(3) . . . . no
C24 C23 C26 F10 -140.7(4) . . . . no
C24 C23 C26 F11 100.5(4) . . . . no
C24 C23 C26 F12 -19.3(5) . . . . no
P2 C27 C28 C29 -177.6(3) . . . . no
C32 C27 C28 C29 -0.2(5) . . . . no
P2 C27 C32 C31 177.1(2) . . . . no
C28 C27 C32 C31 -0.3(4) . . . . no
C27 C28 C29 C30 0.8(5) . . . . no
C27 C28 C29 C33 -173.5(3) . . . . no
C28 C29 C30 C31 -0.9(5) . . . . no
C33 C29 C30 C31 173.3(3) . . . . no
C28 C29 C33 F13 15.5(6) . . . . no
C28 C29 C33 F14 -104.5(5) . . . . no
C28 C29 C33 F15 135.5(5) . . . . no
C30 C29 C33 F13 -158.9(5) . . . . no
C30 C29 C33 F14 81.2(6) . . . . no
C30 C29 C33 F15 -38.9(6) . . . . no
C29 C30 C31 C32 0.5(5) . . . . no
C29 C30 C31 C34 -178.8(3) . . . . no
C30 C31 C32 C27 0.1(5) . . . . no
C34 C31 C32 C27 179.4(3) . . . . no
C30 C31 C34 F116 36.9(6) . . . . no
C30 C31 C34 F117 -83.3(5) . . . . no
C30 C31 C34 F118 156.7(4) . . . . no
C32 C31 C34 F116 -142.4(5) . . . . no
C32 C31 C34 F117 97.4(5) . . . . no
C32 C31 C34 F118 -22.6(5) . . . . no
P2 C35 C36 C37 176.3(2) . . . . no
C40 C35 C36 C37 0.8(5) . . . . no
P2 C35 C40 C39 -175.6(3) . . . . no
C36 C35 C40 C39 -0.1(5) . . . . no
C35 C36 C37 C38 -0.8(5) . . . . no
C35 C36 C37 C41 178.7(3) . . . . no
C36 C37 C38 C39 0.1(5) . . . . no
C41 C37 C38 C39 -179.5(3) . . . . no
C36 C37 C41 F19 104.8(4) . . . . no
C36 C37 C41 F20 -15.6(5) . . . . no
C36 C37 C41 F21 -135.4(4) . . . . no
C38 C37 C41 F19 -75.7(4) . . . . no
C38 C37 C41 F20 164.0(3) . . . . no
C38 C37 C41 F21 44.2(5) . . . . no
C37 C38 C39 C40 0.7(5) . . . . no
C37 C38 C39 C42 177.9(4) . . . . no
C38 C39 C40 C35 -0.7(5) . . . . no
C42 C39 C40 C35 -177.9(3) . . . . no
C38 C39 C42 F22 -90.1(5) . . . . no
C38 C39 C42 F23 29.3(6) . . . . no
C38 C39 C42 F24 149.5(4) . . . . no
C40 C39 C42 F22 87.2(5) . . . . no
C40 C39 C42 F23 -153.4(4) . . . . no
C40 C39 C42 F24 -33.3(6) . . . . no
